data_2013554
loop_
_publ_author_name
'Kennedy, Alan R. '
'Waterson, Fraser R. N.'

_publ_section_title
;
 4,4'-(Azinodimethylene)dipyridinium chloranilate dichloromethane
 disolvate
;
_journal_issue 11
_journal_name_full 'Acta Crystallographica Section C'
_journal_page_first o613
_journal_page_last o615
_journal_paper_doi 10.1107/S010827010302050X
_journal_volume 59
_journal_year 2003
_chemical_formula_iupac 'C12 H12 N4 2+, C6 Cl2 O4 2-, 2C H2 Cl2'
_chemical_formula_moiety 'C12 H12 N4 2+, C6 Cl2 O4 2-, 2C H2 Cl2'
_chemical_formula_sum 'C20 H16 Cl6 N4 O4'
_chemical_formula_weight 589.07
_chemical_name_systematic
;
 ?
;
_space_group_IT_number 2
_symmetry_cell_setting triclinic
_symmetry_space_group_name_Hall '-P 1'
_symmetry_space_group_name_H-M 'P -1'
_atom_sites_solution_hydrogens geom
_atom_sites_solution_primary direct
_atom_sites_solution_secondary difmap
_audit_creation_method SHELXL-97
_cell_angle_alpha 99.918(4)
_cell_angle_beta 95.556(4)
_cell_angle_gamma 101.534(5)
_cell_formula_units_Z 1
_cell_length_a 7.6066(9)
_cell_length_b 8.7846(9)
_cell_length_c 9.3316(11)
_cell_measurement_reflns_used 2303
_cell_measurement_temperature 123(2)
_cell_measurement_theta_max 26.99
_cell_measurement_theta_min 2.91
_cell_volume 596.23(12)
_computing_cell_refinement 'DENZO and COLLECT'
_computing_data_collection
;
DENZO (Otwinowski & Minor, 1997); COLLECT (Hooft, 1988)
;
_computing_data_reduction 'DENZO and COLLECT'
_computing_molecular_graphics 'ORTEPII (Johnson, 1976)'
_computing_publication_material SHELXL97
_computing_structure_refinement 'SHELXL97 (Sheldrick, 1997)'
_computing_structure_solution
;
SIR97 (Altomare et al., 1999)
;
_diffrn_ambient_temperature 123(2)
_diffrn_measured_fraction_theta_full 0.973
_diffrn_measured_fraction_theta_max 0.889
_diffrn_measurement_device_type 'Nonius KappaCCD area-detector'
_diffrn_measurement_method '\w and \f'
_diffrn_radiation_monochromator graphite
_diffrn_radiation_source 'fine-focus sealed tube'
_diffrn_radiation_type MoK\a
_diffrn_radiation_wavelength 0.71073
_diffrn_reflns_av_R_equivalents 0.091
_diffrn_reflns_av_sigmaI/netI 0.143
_diffrn_reflns_limit_h_max 9
_diffrn_reflns_limit_h_min -9
_diffrn_reflns_limit_k_max 11
_diffrn_reflns_limit_k_min -11
_diffrn_reflns_limit_l_max 11
_diffrn_reflns_limit_l_min -11
_diffrn_reflns_number 8528
_diffrn_reflns_theta_full 26.00
_diffrn_reflns_theta_max 27.67
_diffrn_reflns_theta_min 2.95
_diffrn_standards_decay_% 0
_diffrn_standards_number 0
_exptl_absorpt_coefficient_mu 0.757
_exptl_absorpt_correction_type none
_exptl_crystal_colour red
_exptl_crystal_density_diffrn 1.641
_exptl_crystal_density_method 'not measured'
_exptl_crystal_description 'plate fragment'
_exptl_crystal_F_000 298
_exptl_crystal_size_max 0.25
_exptl_crystal_size_mid 0.12
_exptl_crystal_size_min 0.05
_refine_diff_density_max 0.43
_refine_diff_density_min -0.49
_refine_ls_extinction_method none
_refine_ls_goodness_of_fit_ref 0.98
_refine_ls_hydrogen_treatment constr
_refine_ls_matrix_type full
_refine_ls_number_parameters 154
_refine_ls_number_reflns 2472
_refine_ls_number_restraints 0
_refine_ls_restrained_S_all 0.98
_refine_ls_R_factor_all 0.136
_refine_ls_R_factor_gt 0.0582
_refine_ls_shift/su_max 0.001
_refine_ls_shift/su_mean 0.000
_refine_ls_structure_factor_coef Fsqd
_refine_ls_weighting_details 'calc w=1/[\s^2^(Fo^2^)+(0.0596P)^2^] where P=(Fo^2^+2Fc^2^)/3'
_refine_ls_weighting_scheme calc
_refine_ls_wR_factor_gt 0.121
_refine_ls_wR_factor_ref 0.151
_reflns_number_gt 1336
_reflns_number_total 2472
_reflns_threshold_expression I>2\s(I)
_cod_data_source_file bm1542.cif
_cod_data_source_block I
_cod_original_sg_symbol_H-M P-1
_cod_database_code 2013554
_cod_database_fobs_code 2013554

loop_
_symmetry_equiv_pos_as_xyz
'x, y, z'
'-x, -y, -z'

loop_
_atom_site_label
_atom_site_fract_x
_atom_site_fract_y
_atom_site_fract_z
_atom_site_U_iso_or_equiv
_atom_site_adp_type
_atom_site_calc_flag
_atom_site_refinement_flags
_atom_site_occupancy
_atom_site_disorder_assembly
_atom_site_disorder_group
_atom_site_type_symbol
Cl1 0.56517(15) -0.45860(12) 0.84601(12) 0.0332(3) Uani d . 1 . . Cl
Cl2 0.29850(17) 0.98208(14) 0.09629(14) 0.0469(4) Uani d . 1 . . Cl
Cl3 0.03578(18) 0.70214(16) -0.06592(16) 0.0587(5) Uani d . 1 . . Cl
O1 0.3588(4) -0.2862(3) 0.3786(3) 0.0291(7) Uani d . 1 . . O
O2 0.4069(4) -0.2547(3) 0.6717(3) 0.0292(7) Uani d . 1 . . O
N1 0.0353(4) 0.4312(4) 0.4867(4) 0.0301(9) Uani d . 1 . . N
N2 0.2834(4) -0.0226(4) 0.5954(4) 0.0290(9) Uani d . 1 . . N
H2N 0.3242 -0.1098 0.5937 0.035 Uiso calc R 1 . . H
C1 0.0727(5) 0.3857(5) 0.6067(5) 0.0309(11) Uani d . 1 . . C
H1 0.0517 0.4420 0.6975 0.037 Uiso calc R 1 . . H
C2 0.2471(6) 0.0236(5) 0.4703(5) 0.0296(11) Uani d . 1 . . C
H2 0.2695 -0.0347 0.3809 0.036 Uiso calc R 1 . . H
C3 0.1766(5) 0.1570(5) 0.4698(5) 0.0269(10) Uani d . 1 . . C
H3 0.1472 0.1888 0.3798 0.032 Uiso calc R 1 . . H
C4 0.1492(5) 0.2436(5) 0.6005(5) 0.0279(11) Uani d . 1 . . C
C5 0.1912(6) 0.1913(5) 0.7295(5) 0.0338(12) Uani d . 1 . . C
H5 0.1720 0.2479 0.8208 0.041 Uiso calc R 1 . . H
C6 0.2600(6) 0.0588(5) 0.7248(5) 0.0329(11) Uani d . 1 . . C
H6 0.2913 0.0244 0.8130 0.040 Uiso calc R 1 . . H
C7 0.4228(5) -0.3881(5) 0.4300(5) 0.0259(10) Uani d . 1 . . C
C8 0.4535(5) -0.3717(5) 0.5963(5) 0.0250(10) Uani d . 1 . . C
C9 0.5311(5) -0.4786(5) 0.6554(4) 0.0228(9) Uani d . 1 . . C
C10 0.2607(6) 0.7785(5) 0.0179(5) 0.0385(12) Uani d . 1 . . C
H10A 0.3437 0.7632 -0.0562 0.046 Uiso calc R 1 . . H
H10B 0.2882 0.7193 0.0954 0.046 Uiso calc R 1 . . H

loop_
_atom_site_aniso_label
_atom_site_aniso_U_11
_atom_site_aniso_U_22
_atom_site_aniso_U_33
_atom_site_aniso_U_12
_atom_site_aniso_U_13
_atom_site_aniso_U_23
Cl1 0.0433(7) 0.0337(6) 0.0265(7) 0.0197(5) 0.0033(5) 0.0041(5)
Cl2 0.0651(9) 0.0430(8) 0.0342(8) 0.0180(7) 0.0100(7) 0.0033(6)
Cl3 0.0537(9) 0.0651(9) 0.0481(9) 0.0106(7) 0.0079(7) -0.0117(7)
O1 0.0339(17) 0.0294(16) 0.0302(19) 0.0188(14) 0.0041(15) 0.0086(14)
O2 0.0340(17) 0.0268(16) 0.0318(18) 0.0187(13) 0.0085(15) 0.0033(14)
N1 0.030(2) 0.027(2) 0.038(3) 0.0160(17) 0.0037(19) 0.0066(18)
N2 0.033(2) 0.027(2) 0.031(2) 0.0161(17) 0.0070(19) 0.0058(18)
C1 0.028(2) 0.028(2) 0.037(3) 0.011(2) 0.004(2) 0.002(2)
C2 0.030(2) 0.026(2) 0.032(3) 0.007(2) 0.006(2) 0.003(2)
C3 0.026(2) 0.027(2) 0.030(3) 0.0113(19) 0.004(2) 0.007(2)
C4 0.027(2) 0.025(2) 0.035(3) 0.0126(19) 0.007(2) 0.006(2)
C5 0.042(3) 0.033(3) 0.029(3) 0.018(2) 0.008(2) 0.001(2)
C6 0.035(3) 0.038(3) 0.029(3) 0.015(2) 0.001(2) 0.009(2)
C7 0.020(2) 0.027(2) 0.031(3) 0.0084(19) 0.005(2) 0.003(2)
C8 0.021(2) 0.026(2) 0.030(3) 0.0097(19) 0.005(2) 0.0055(19)
C9 0.028(2) 0.025(2) 0.019(2) 0.0141(19) -0.0003(19) 0.0048(18)
C10 0.044(3) 0.035(3) 0.040(3) 0.019(2) 0.006(2) 0.006(2)

loop_
_atom_type_symbol
_atom_type_description
_atom_type_scat_dispersion_real
_atom_type_scat_dispersion_imag
_atom_type_scat_source
Cl Cl 0.1484 0.1585 'International Tables Vol C Tables 4.2.6.8 and 6.1.1.4'
O O 0.0106 0.0060 'International Tables Vol C Tables 4.2.6.8 and 6.1.1.4'
N N 0.0061 0.0033 'International Tables Vol C Tables 4.2.6.8 and 6.1.1.4'
C C 0.0033 0.0016 'International Tables Vol C Tables 4.2.6.8 and 6.1.1.4'
H H 0.0000 0.0000 'International Tables Vol C Tables 4.2.6.8 and 6.1.1.4'

loop_
_geom_angle_atom_site_label_1
_geom_angle_atom_site_label_2
_geom_angle_atom_site_label_3
_geom_angle_site_symmetry_1
_geom_angle_site_symmetry_3
_geom_angle
_geom_angle_publ_flag
C1 N1 N1 . 2_566 110.6(4) y
C2 N2 C6 . . 122.2(3) ?
C2 N2 H2N . . 118.9 ?
C6 N2 H2N . . 118.9 ?
N1 C1 C4 . . 118.3(4) y
N1 C1 H1 . . 120.8 ?
C4 C1 H1 . . 120.8 ?
N2 C2 C3 . . 119.9(4) ?
N2 C2 H2 . . 120.0 ?
C3 C2 H2 . . 120.0 ?
C4 C3 C2 . . 119.7(4) ?
C4 C3 H3 . . 120.1 ?
C2 C3 H3 . . 120.1 ?
C3 C4 C5 . . 118.3(3) ?
C3 C4 C1 . . 122.2(4) ?
C5 C4 C1 . . 119.6(4) ?
C6 C5 C4 . . 120.0(4) ?
C6 C5 H5 . . 120.0 ?
C4 C5 H5 . . 120.0 ?
N2 C6 C5 . . 119.8(4) ?
N2 C6 H6 . . 120.1 ?
C5 C6 H6 . . 120.1 ?
O1 C7 C9 . 2_646 124.7(4) y
O1 C7 C8 . . 118.4(3) y
C9 C7 C8 2_646 . 116.9(4) y
O2 C8 C9 . . 124.2(4) y
O2 C8 C7 . . 116.4(3) y
C9 C8 C7 . . 119.4(3) y
C8 C9 C7 . 2_646 123.7(4) y
C8 C9 Cl1 . . 118.9(3) ?
C7 C9 Cl1 2_646 . 117.3(3) ?
Cl3 C10 Cl2 . . 111.6(2) ?
Cl3 C10 H10A . . 109.3 ?
Cl2 C10 H10A . . 109.3 ?
Cl3 C10 H10B . . 109.3 ?
Cl2 C10 H10B . . 109.3 ?
H10A C10 H10B . . 108.0 ?

loop_
_geom_bond_atom_site_label_1
_geom_bond_atom_site_label_2
_geom_bond_site_symmetry_2
_geom_bond_distance
_geom_bond_publ_flag
Cl1 C9 . 1.745(4) y
Cl2 C10 . 1.766(4) ?
Cl3 C10 . 1.758(5) ?
O1 C7 . 1.243(4) y
O2 C8 . 1.274(4) y
N1 C1 . 1.278(5) y
N1 N1 2_566 1.411(6) y
N2 C2 . 1.324(5) ?
N2 C6 . 1.340(5) ?
N2 H2N . 0.8800 ?
C1 C4 . 1.474(5) ?
C1 H1 . 0.9500 ?
C2 C3 . 1.383(5) ?
C2 H2 . 0.9500 ?
C3 C4 . 1.379(6) ?
C3 H3 . 0.9500 ?
C4 C5 . 1.392(6) ?
C5 C6 . 1.364(5) ?
C5 H5 . 0.9500 ?
C6 H6 . 0.9500 ?
C7 C9 2_646 1.424(5) y
C7 C8 . 1.524(6) y
C8 C9 . 1.368(5) y
C9 C7 2_646 1.424(5) ?
C10 H10A . 0.9900 ?
C10 H10B . 0.9900 ?

loop_
_geom_hbond_atom_site_label_D
_geom_hbond_atom_site_label_H
_geom_hbond_atom_site_label_A
_geom_hbond_distance_DH
_geom_hbond_distance_HA
_geom_hbond_distance_DA
_geom_hbond_angle_DHA
N2 H2N O1 0.88 2.39 2.987(4) 126
N2 H2N O2 0.88 1.76 2.584(4) 155

loop_
_geom_torsion_atom_site_label_1
_geom_torsion_atom_site_label_2
_geom_torsion_atom_site_label_3
_geom_torsion_atom_site_label_4
_geom_torsion_site_symmetry_1
_geom_torsion_site_symmetry_4
_geom_torsion
_geom_torsion_publ_flag
N1 N1 C1 C4 2_566 . -179.6(4) y
C6 N2 C2 C3 . . -2.4(6) ?
N2 C2 C3 C4 . . 1.8(6) ?
C2 C3 C4 C5 . . -1.1(6) ?
C2 C3 C4 C1 . . -179.3(4) ?
N1 C1 C4 C3 . . -1.8(6) y
N1 C1 C4 C5 . . 180.0(4) ?
C3 C4 C5 C6 . . 0.9(7) ?
C1 C4 C5 C6 . . 179.2(4) ?
C2 N2 C6 C5 . . 2.2(6) ?
C4 C5 C6 N2 . . -1.4(7) ?
O1 C7 C8 O2 . . 1.5(6) ?
C9 C7 C8 O2 2_646 . -178.0(3) ?
O1 C7 C8 C9 . . -177.2(4) ?
C9 C7 C8 C9 2_646 . 3.3(6) ?
O2 C8 C9 C7 . 2_646 177.8(4) ?
C7 C8 C9 C7 . 2_646 -3.6(7) ?
O2 C8 C9 Cl1 . . 1.5(6) ?
C7 C8 C9 Cl1 . . -179.9(3) ?
